data_7232839
loop_
_publ_author_name
'Li, Minyuan M.'
'Claire, F. James'
'Solomos, Marina A.'
'Tenney, Stephanie M.'
'Ivanov, Sergei A.'
'Siegler, Maxime A.'
'Kempa, Thomas J.'

_publ_section_title
;
 Molecular chains of coordinated dimolybdenum isonicotinate paddlewheel
 clusters
;
_journal_issue 29
_journal_name_full 'RSC Advances'
_journal_page_first 16492
_journal_paper_doi 10.1039/C9RA03572A
_journal_volume 9
_journal_year 2019
_chemical_formula_moiety 'C27 H23 Mo2 N5 O9'
_chemical_formula_sum 'C27 H23 Mo2 N5 O9'
_chemical_formula_weight 753.38
_space_group_crystal_system triclinic
_space_group_IT_number 2
_space_group_name_Hall '-P 1'
_space_group_name_H-M_alt 'P -1'
_symmetry_space_group_name_Hall '-P 1'
_symmetry_space_group_name_H-M 'P -1'
_atom_sites_solution_hydrogens geom
_atom_sites_solution_primary direct
_atom_sites_solution_secondary difmap
_audit_creation_method SHELXL-2014/7
_audit_update_record
;
2018-06-19 deposited with the CCDC.    2019-05-20 downloaded from the CCDC.
;
_cell_angle_alpha 111.799(3)
_cell_angle_beta 92.248(3)
_cell_angle_gamma 99.262(3)
_cell_formula_units_Z 2
_cell_length_a 8.5571(3)
_cell_length_b 11.9579(5)
_cell_length_c 15.1881(5)
_cell_measurement_reflns_used 7426
_cell_measurement_temperature 110(2)
_cell_measurement_theta_max 27.67
_cell_measurement_theta_min 2.92
_cell_volume 1415.84(10)
_computing_cell_refinement 'CrysAlisPro 1.171.39.29c (Rigaku OD, 2017)'
_computing_data_collection 'CrysAlisPro 1.171.39.29c (Rigaku OD, 2017)'
_computing_data_reduction 'CrysAlisPro 1.171.39.29c (Rigaku OD, 2017)'
_computing_molecular_graphics 'SHELXTL v6.10 (Sheldrick, 2008)'
_computing_publication_material 'SHELXTL v6.10 (Sheldrick, 2008)'
_computing_structure_refinement 'SHELXL-2014/7 (Sheldrick, 2015)'
_computing_structure_solution 'SHELXS-2014/7 (Sheldrick, 2015)'
_diffrn_ambient_temperature 110(2)
_diffrn_measured_fraction_theta_full 0.999
_diffrn_measured_fraction_theta_max 1.000
_diffrn_measurement_device_type 'SuperNova, Dual, Cu at zero, Atlas'
_diffrn_measurement_method '\w scans'
_diffrn_radiation_monochromator mirror
_diffrn_radiation_source 'SuperNova (Mo) X-ray Source'
_diffrn_radiation_type MoK\a
_diffrn_radiation_wavelength 0.71073
_diffrn_reflns_av_R_equivalents 0.0417
_diffrn_reflns_av_unetI/netI 0.0505
_diffrn_reflns_Laue_measured_fraction_full 0.999
_diffrn_reflns_Laue_measured_fraction_max 1.000
_diffrn_reflns_limit_h_max 10
_diffrn_reflns_limit_h_min -11
_diffrn_reflns_limit_k_max 15
_diffrn_reflns_limit_k_min -15
_diffrn_reflns_limit_l_max 19
_diffrn_reflns_limit_l_min -19
_diffrn_reflns_number 21519
_diffrn_reflns_point_group_measured_fraction_full 0.999
_diffrn_reflns_point_group_measured_fraction_max 1.000
_diffrn_reflns_theta_full 25.242
_diffrn_reflns_theta_max 27.499
_diffrn_reflns_theta_min 2.426
_exptl_absorpt_coefficient_mu 0.949
_exptl_absorpt_correction_T_max 1.000
_exptl_absorpt_correction_T_min 0.890
_exptl_absorpt_correction_type gaussian
_exptl_absorpt_process_details
;
CrysAlisPro 1.171.39.29c (Rigaku Oxford Diffraction, 2017)
Numerical absorption correction based on gaussian integration over
            a multifaceted crystal model
Empirical absorption correction using spherical harmonics,
 implemented in SCALE3 ABSPACK scaling algorithm.
;
_exptl_crystal_colour red
_exptl_crystal_density_diffrn 1.767
_exptl_crystal_description 'small rod'
_exptl_crystal_F_000 752
_exptl_crystal_size_max 0.12
_exptl_crystal_size_mid 0.05
_exptl_crystal_size_min 0.03
_refine_diff_density_max 0.528
_refine_diff_density_min -0.467
_refine_diff_density_rms 0.106
_refine_ls_extinction_method none
_refine_ls_goodness_of_fit_ref 1.059
_refine_ls_hydrogen_treatment constr
_refine_ls_matrix_type full
_refine_ls_number_parameters 461
_refine_ls_number_reflns 6499
_refine_ls_number_restraints 350
_refine_ls_restrained_S_all 1.035
_refine_ls_R_factor_all 0.0508
_refine_ls_R_factor_gt 0.0328
_refine_ls_shift/su_max 0.002
_refine_ls_shift/su_mean 0.000
_refine_ls_structure_factor_coef Fsqd
_refine_ls_weighting_details 'w=1/[\s^2^(Fo^2^)+(0.0112P)^2^+1.5027P] where P=(Fo^2^+2Fc^2^)/3'
_refine_ls_weighting_scheme calc
_refine_ls_wR_factor_gt 0.0564
_refine_ls_wR_factor_ref 0.0620
_reflns_Friedel_coverage 0.000
_reflns_number_gt 5123
_reflns_number_total 6499
_reflns_threshold_expression 'I > 2\s(I)'
_cod_data_source_file c9ra03572a2.cif
_cod_data_source_block xs1451a
_cod_database_code 7232839
_shelx_shelxl_version_number 2014/7
_shelx_space_group_comment
;
The symmetry employed for this shelxl refinement is uniquely defined
by the following loop, which should always be used as a source of
symmetry information in preference to the above space-group names.
They are only intended as comments.
;
_oxdiff_exptl_absorpt_empirical_full_min 0.724
_oxdiff_exptl_absorpt_empirical_full_max 1.508
_oxdiff_exptl_absorpt_empirical_details
;
Empirical correction (ABSPACK) includes:
- Absorption correction using spherical harmonics
- Frame scaling
;

loop_
_space_group_symop_operation_xyz
'x, y, z'
'-x, -y, -z'

loop_
_atom_site_label
_atom_site_type_symbol
_atom_site_fract_x
_atom_site_fract_y
_atom_site_fract_z
_atom_site_U_iso_or_equiv
_atom_site_adp_type
_atom_site_occupancy
_atom_site_site_symmetry_order
_atom_site_calc_flag
_atom_site_refinement_flags_posn
_atom_site_refinement_flags_adp
_atom_site_refinement_flags_occupancy
_atom_site_disorder_assembly
_atom_site_disorder_group
Mo1 Mo 0.89697(3) 0.43911(2) 0.45732(2) 0.01030(7) Uani 1 1 d . . . . .
C1A C 0.8473(3) 0.6942(3) 0.54264(19) 0.0140(6) Uani 1 1 d . . . . .
C2A C 0.7621(3) 0.7980(3) 0.56791(18) 0.0161(6) Uani 0.52(3) 1 d D U P A 1
C3A C 0.8402(16) 0.9168(9) 0.6193(8) 0.0249(18) Uani 0.52(3) 1 d D U P A 1
H3A H 0.9500 0.9332 0.6416 0.030 Uiso 0.52(3) 1 calc R U P A 1
N1A N 0.6016(17) 0.9948(13) 0.6086(10) 0.0269(15) Uani 0.52(3) 1 d D U P A 1
C4A C 0.7567(16) 1.0117(10) 0.6380(10) 0.026(2) Uani 0.52(3) 1 d D U P A 1
H4A H 0.8121 1.0930 0.6735 0.031 Uiso 0.52(3) 1 calc R U P A 1
C5A C 0.5284(18) 0.8783(14) 0.5587(9) 0.022(2) Uani 0.52(3) 1 d D U P A 1
H5A H 0.4185 0.8640 0.5371 0.026 Uiso 0.52(3) 1 calc R U P A 1
C6A C 0.6011(11) 0.7784(14) 0.5367(7) 0.0142(18) Uani 0.52(3) 1 d D U P A 1
H6A H 0.5431 0.6979 0.5011 0.017 Uiso 0.52(3) 1 calc R U P A 1
C2' C 0.7621(3) 0.7980(3) 0.56791(18) 0.0161(6) Uani 0.48(3) 1 d D U P A 2
C3' C 0.8346(17) 0.9123(9) 0.6377(8) 0.0242(18) Uani 0.48(3) 1 d D U P A 2
H3' H 0.9413 0.9248 0.6645 0.029 Uiso 0.48(3) 1 calc R U P A 2
N1' N 0.5988(18) 0.9961(13) 0.6327(10) 0.0269(15) Uani 0.48(3) 1 d D U P A 2
C4' C 0.7496(16) 1.0065(11) 0.6671(11) 0.026(2) Uani 0.48(3) 1 d D U P A 2
H4' H 0.8009 1.0830 0.7143 0.031 Uiso 0.48(3) 1 calc R U P A 2
C5' C 0.5316(18) 0.8869(15) 0.5664(10) 0.021(2) Uani 0.48(3) 1 d D U P A 2
H5' H 0.4248 0.8772 0.5410 0.026 Uiso 0.48(3) 1 calc R U P A 2
C6' C 0.6056(12) 0.7876(15) 0.5324(8) 0.015(2) Uani 0.48(3) 1 d D U P A 2
H6' H 0.5505 0.7125 0.4851 0.018 Uiso 0.48(3) 1 calc R U P A 2
O1A O 0.7732(2) 0.58726(17) 0.48932(13) 0.0126(4) Uani 1 1 d . . . . .
O2A O 0.9923(2) 0.71376(17) 0.57717(13) 0.0133(4) Uani 1 1 d . . . . .
C1B C 0.8871(3) 0.4612(3) 0.6529(2) 0.0131(6) Uani 1 1 d . . . . .
C2B C 0.8289(3) 0.4419(3) 0.7379(2) 0.0149(6) Uani 1 1 d . . . . .
C3B C 0.9000(3) 0.5199(3) 0.8289(2) 0.0170(6) Uani 1 1 d . . . . .
H3B H 0.9842 0.5864 0.8371 0.020 Uiso 1 1 calc R U . . .
C4B C 0.8458(4) 0.4986(3) 0.9066(2) 0.0216(7) Uani 1 1 d . . . . .
H4B H 0.8937 0.5534 0.9683 0.026 Uiso 1 1 calc R U . . .
C5B C 0.6641(4) 0.3318(3) 0.8129(2) 0.0298(8) Uani 1 1 d . . . . .
H5B H 0.5817 0.2649 0.8065 0.036 Uiso 1 1 calc R U . . .
C6B C 0.7079(4) 0.3462(3) 0.7302(2) 0.0228(7) Uani 1 1 d . . . . .
H6B H 0.6558 0.2913 0.6695 0.027 Uiso 1 1 calc R U . . .
N1B N 0.7296(3) 0.4054(3) 0.90057(19) 0.0290(7) Uani 1 1 d . . . . .
O1B O 0.8034(2) 0.40369(18) 0.57218(13) 0.0137(4) Uani 1 1 d . . . . .
O2B O 1.0187(2) 0.53267(17) 0.66348(13) 0.0130(4) Uani 1 1 d . . . . .
Mo2 Mo 0.06194(3) -0.07276(2) -0.03080(2) 0.01000(7) Uani 1 1 d . . . . .
C1C C 0.2556(3) 0.1303(3) 0.12949(19) 0.0121(6) Uani 1 1 d . . . . .
C2C C 0.3940(3) 0.1998(3) 0.20196(19) 0.0129(6) Uani 1 1 d . . . . .
C3C C 0.3870(3) 0.3140(3) 0.2706(2) 0.0153(6) Uani 1 1 d . . . . .
H3C H 0.2931 0.3474 0.2725 0.018 Uiso 1 1 calc R U . . .
C4C C 0.5181(3) 0.3784(3) 0.3360(2) 0.0167(6) Uani 1 1 d . . . . .
H4C H 0.5118 0.4561 0.3830 0.020 Uiso 1 1 calc R U . . .
C5C C 0.6597(3) 0.2266(3) 0.2695(2) 0.0148(6) Uani 1 1 d . . . . .
H5C H 0.7557 0.1961 0.2684 0.018 Uiso 1 1 calc R U . . .
C6C C 0.5337(3) 0.1556(3) 0.2022(2) 0.0133(6) Uani 1 1 d . . . . .
H6C H 0.5427 0.0775 0.1568 0.016 Uiso 1 1 calc R U . . .
N1C N 0.6534(3) 0.3362(2) 0.33601(16) 0.0133(5) Uani 1 1 d . . . . .
O1C O 0.2662(2) 0.02670(17) 0.06691(13) 0.0115(4) Uani 1 1 d . . . . .
O2C O 0.1329(2) 0.17824(17) 0.13128(13) 0.0109(4) Uani 1 1 d . . . . .
C1D C 0.1022(3) 0.0942(3) -0.13023(19) 0.0121(6) Uani 1 1 d . . . . .
C2D C 0.1531(3) 0.1454(3) -0.2026(2) 0.0129(6) Uani 1 1 d . . . . .
C3D C 0.1029(3) 0.2484(3) -0.2056(2) 0.0165(6) Uani 1 1 d . . . . .
H3D H 0.0342 0.2879 -0.1615 0.020 Uiso 1 1 calc R U . . .
C4D C 0.1542(4) 0.2931(3) -0.2735(2) 0.0198(7) Uani 1 1 d . . . . .
H4D H 0.1189 0.3640 -0.2745 0.024 Uiso 1 1 calc R U . . .
C5D C 0.2972(4) 0.1429(3) -0.3343(2) 0.0247(7) Uani 1 1 d . . . . .
H5D H 0.3654 0.1050 -0.3795 0.030 Uiso 1 1 calc R U . . .
C6D C 0.2529(3) 0.0909(3) -0.2691(2) 0.0198(7) Uani 1 1 d . . . . .
H6D H 0.2899 0.0199 -0.2698 0.024 Uiso 1 1 calc R U . . .
N1D N 0.2508(3) 0.2424(2) -0.33793(19) 0.0239(6) Uani 1 1 d . . . . .
O1D O 0.1474(2) -0.00308(17) -0.13211(13) 0.0126(4) Uani 1 1 d . . . . .
O2D O 0.0161(2) 0.15010(17) -0.06861(13) 0.0132(4) Uani 1 1 d . . . . .
C1S C 0.3718(4) -0.4362(3) -0.1301(2) 0.0227(8) Uani 0.942(3) 1 d D U P B 1
H1S1 H 0.3220 -0.4935 -0.1025 0.034 Uiso 0.942(3) 1 calc R U P B 1
H1S2 H 0.4604 -0.4676 -0.1642 0.034 Uiso 0.942(3) 1 calc R U P B 1
H1S3 H 0.2929 -0.4279 -0.1747 0.034 Uiso 0.942(3) 1 calc R U P B 1
C2S C 0.5797(4) -0.3029(3) 0.0016(3) 0.0247(8) Uani 0.942(3) 1 d D U P B 1
H2S1 H 0.6038 -0.2206 0.0522 0.037 Uiso 0.942(3) 1 calc R U P B 1
H2S2 H 0.6660 -0.3137 -0.0396 0.037 Uiso 0.942(3) 1 calc R U P B 1
H2S3 H 0.5697 -0.3645 0.0303 0.037 Uiso 0.942(3) 1 calc R U P B 1
N1S N 0.4314(6) -0.3173(5) -0.0545(5) 0.0151(7) Uani 0.942(3) 1 d D U P B 1
C3S C 0.3417(4) -0.2331(3) -0.0289(2) 0.0181(7) Uani 0.942(3) 1 d D U P B 1
H3S H 0.3810 -0.1596 0.0249 0.022 Uiso 0.942(3) 1 calc R U P B 1
O1S O 0.2080(2) -0.24353(19) -0.07085(15) 0.0198(5) Uani 0.942(3) 1 d D U P B 1
C1S' C 0.463(6) -0.180(4) 0.032(3) 0.0227(8) Uani 0.058(3) 1 d D U P B 2
H1S4 H 0.5685 -0.1695 0.0642 0.034 Uiso 0.058(3) 1 calc R U P B 2
H1S5 H 0.4622 -0.1141 0.0076 0.034 Uiso 0.058(3) 1 calc R U P B 2
H1S6 H 0.3827 -0.1756 0.0764 0.034 Uiso 0.058(3) 1 calc R U P B 2
C2S' C 0.533(5) -0.384(4) -0.065(4) 0.019(6) Uani 0.058(3) 1 d D U P B 2
H2S4 H 0.6288 -0.3458 -0.0195 0.029 Uiso 0.058(3) 1 calc R U P B 2
H2S5 H 0.4799 -0.4575 -0.0565 0.029 Uiso 0.058(3) 1 calc R U P B 2
H2S6 H 0.5621 -0.4058 -0.1301 0.029 Uiso 0.058(3) 1 calc R U P B 2
N1S' N 0.427(11) -0.299(8) -0.048(10) 0.018(4) Uani 0.058(3) 1 d D U P B 2
C3S' C 0.286(4) -0.326(3) -0.100(3) 0.019(3) Uani 0.058(3) 1 d D U P B 2
H3S' H 0.2493 -0.4006 -0.1535 0.022 Uiso 0.058(3) 1 calc R U P B 2
O1S' O 0.2080(2) -0.24353(19) -0.07085(15) 0.0198(5) Uani 0.058(3) 1 d D U P B 2

loop_
_atom_site_aniso_label
_atom_site_aniso_U_11
_atom_site_aniso_U_22
_atom_site_aniso_U_33
_atom_site_aniso_U_23
_atom_site_aniso_U_13
_atom_site_aniso_U_12
Mo1 0.00925(13) 0.01058(13) 0.00955(12) 0.00257(10) -0.00184(9) 0.00148(10)
C1A 0.0172(16) 0.0156(15) 0.0101(14) 0.0060(12) 0.0011(11) 0.0032(13)
C2A 0.0165(14) 0.0150(14) 0.0174(14) 0.0063(11) 0.0013(11) 0.0050(12)
C3A 0.017(3) 0.017(3) 0.035(4) 0.003(3) 0.000(3) 0.008(3)
N1A 0.0260(16) 0.0234(15) 0.027(4) 0.002(3) 0.001(3) 0.0113(13)
C4A 0.027(3) 0.014(3) 0.032(4) 0.003(3) -0.002(4) 0.007(3)
C5A 0.018(3) 0.023(4) 0.023(3) 0.007(3) 0.000(3) 0.006(3)
C6A 0.017(3) 0.016(3) 0.012(3) 0.007(3) 0.003(3) 0.005(3)
C2' 0.0165(14) 0.0150(14) 0.0174(14) 0.0063(11) 0.0013(11) 0.0050(12)
C3' 0.019(3) 0.017(3) 0.034(4) 0.007(3) -0.001(3) 0.005(3)
N1' 0.0260(16) 0.0234(15) 0.027(4) 0.002(3) 0.001(3) 0.0113(13)
C4' 0.023(3) 0.019(3) 0.030(4) 0.004(3) 0.003(4) 0.006(3)
C5' 0.016(3) 0.022(4) 0.026(4) 0.006(3) 0.002(3) 0.011(3)
C6' 0.020(3) 0.014(3) 0.013(3) 0.006(3) 0.001(3) 0.004(3)
O1A 0.0096(10) 0.0094(10) 0.0154(11) 0.0015(8) -0.0018(8) 0.0015(8)
O2A 0.0103(10) 0.0110(10) 0.0167(11) 0.0033(8) -0.0023(8) 0.0023(8)
C1B 0.0151(15) 0.0118(15) 0.0149(15) 0.0051(12) 0.0026(11) 0.0090(12)
C2B 0.0138(15) 0.0181(16) 0.0162(15) 0.0079(12) 0.0030(11) 0.0087(12)
C3B 0.0188(16) 0.0173(16) 0.0169(16) 0.0065(13) 0.0020(12) 0.0091(13)
C4B 0.0263(18) 0.0276(18) 0.0142(16) 0.0080(13) 0.0036(13) 0.0142(15)
C5B 0.0296(19) 0.032(2) 0.030(2) 0.0161(16) 0.0096(15) 0.0004(16)
C6B 0.0218(17) 0.0260(18) 0.0216(17) 0.0102(14) 0.0050(13) 0.0038(14)
N1B 0.0332(17) 0.0398(18) 0.0217(15) 0.0173(14) 0.0101(12) 0.0134(14)
O1B 0.0111(10) 0.0164(11) 0.0127(10) 0.0054(8) -0.0013(8) 0.0009(8)
O2B 0.0105(10) 0.0152(11) 0.0123(10) 0.0050(8) -0.0011(8) 0.0011(8)
Mo2 0.00836(12) 0.00940(13) 0.01071(13) 0.00192(10) -0.00130(9) 0.00271(10)
C1C 0.0130(15) 0.0120(15) 0.0115(14) 0.0050(11) 0.0006(11) 0.0015(12)
C2C 0.0133(15) 0.0125(15) 0.0121(14) 0.0049(12) 0.0004(11) -0.0001(12)
C3C 0.0121(15) 0.0162(15) 0.0168(15) 0.0047(12) -0.0003(11) 0.0052(12)
C4C 0.0196(16) 0.0133(15) 0.0134(15) 0.0006(12) 0.0007(12) 0.0040(13)
C5C 0.0125(15) 0.0166(16) 0.0159(15) 0.0065(12) -0.0004(11) 0.0042(12)
C6C 0.0134(15) 0.0102(14) 0.0149(15) 0.0031(12) 0.0004(11) 0.0024(12)
N1C 0.0131(12) 0.0126(13) 0.0133(12) 0.0047(10) -0.0002(9) 0.0012(10)
O1C 0.0063(9) 0.0114(10) 0.0123(10) -0.0007(8) -0.0020(7) 0.0024(8)
O2C 0.0075(9) 0.0095(10) 0.0122(10) -0.0001(8) -0.0018(7) 0.0032(8)
C1D 0.0081(14) 0.0110(14) 0.0143(15) 0.0029(11) -0.0044(11) -0.0002(11)
C2D 0.0107(14) 0.0128(15) 0.0146(15) 0.0050(12) -0.0010(11) 0.0014(12)
C3D 0.0147(15) 0.0183(16) 0.0171(15) 0.0059(12) 0.0017(11) 0.0068(13)
C4D 0.0208(16) 0.0171(16) 0.0251(17) 0.0107(13) 0.0015(13) 0.0078(13)
C5D 0.0291(18) 0.0283(19) 0.0236(18) 0.0128(15) 0.0125(14) 0.0156(15)
C6D 0.0204(16) 0.0208(17) 0.0221(17) 0.0100(13) 0.0055(13) 0.0100(14)
N1D 0.0296(15) 0.0255(16) 0.0252(15) 0.0162(12) 0.0108(12) 0.0116(13)
O1D 0.0108(10) 0.0130(10) 0.0146(10) 0.0053(8) 0.0007(8) 0.0037(8)
O2D 0.0125(10) 0.0135(10) 0.0138(10) 0.0050(8) 0.0016(8) 0.0040(8)
C1S 0.0304(19) 0.0190(18) 0.0198(17) 0.0061(14) 0.0050(14) 0.0098(15)
C2S 0.0172(17) 0.030(2) 0.033(2) 0.0172(17) 0.0019(14) 0.0074(15)
N1S 0.0131(13) 0.017(2) 0.0182(18) 0.0085(15) 0.0031(12) 0.0054(13)
C3S 0.0204(17) 0.0168(16) 0.0175(16) 0.0067(13) 0.0035(13) 0.0043(14)
O1S 0.0167(11) 0.0186(11) 0.0241(12) 0.0061(9) -0.0013(9) 0.0093(9)
C1S' 0.0304(19) 0.0190(18) 0.0198(17) 0.0061(14) 0.0050(14) 0.0098(15)
C2S' 0.016(10) 0.021(10) 0.024(10) 0.011(9) 0.000(9) 0.009(9)
N1S' 0.018(5) 0.017(5) 0.020(5) 0.007(5) 0.003(5) 0.006(5)
C3S' 0.017(5) 0.017(5) 0.022(5) 0.006(5) 0.002(5) 0.006(5)
O1S' 0.0167(11) 0.0186(11) 0.0241(12) 0.0061(9) -0.0013(9) 0.0093(9)

loop_
_atom_type_symbol
_atom_type_description
_atom_type_scat_dispersion_real
_atom_type_scat_dispersion_imag
_atom_type_scat_source
C C 0.0033 0.0016 'International Tables Vol C Tables 4.2.6.8 and 6.1.1.4'
H H 0.0000 0.0000 'International Tables Vol C Tables 4.2.6.8 and 6.1.1.4'
N N 0.0061 0.0033 'International Tables Vol C Tables 4.2.6.8 and 6.1.1.4'
O O 0.0106 0.0060 'International Tables Vol C Tables 4.2.6.8 and 6.1.1.4'
Mo Mo -1.6832 0.6857 'International Tables Vol C Tables 4.2.6.8 and 6.1.1.4'

loop_
_geom_angle_atom_site_label_1
_geom_angle_atom_site_label_2
_geom_angle_atom_site_label_3
_geom_angle
_geom_angle_site_symmetry_1
_geom_angle_site_symmetry_3
O2A Mo1 O1B 90.63(7) 2_766 .
O2A Mo1 O2B 88.82(7) 2_766 2_766
O1B Mo1 O2B 176.90(7) . 2_766
O2A Mo1 O1A 176.95(7) 2_766 .
O1B Mo1 O1A 88.48(7) . .
O2B Mo1 O1A 91.91(7) 2_766 .
O2A Mo1 Mo1 92.88(5) 2_766 2_766
O1B Mo1 Mo1 93.59(5) . 2_766
O2B Mo1 Mo1 89.49(5) 2_766 2_766
O1A Mo1 Mo1 90.10(5) . 2_766
O2A Mo1 N1C 97.01(7) 2_766 .
O1B Mo1 N1C 97.90(7) . .
O2B Mo1 N1C 79.14(7) 2_766 .
O1A Mo1 N1C 80.22(7) . .
Mo1 Mo1 N1C 164.73(6) 2_766 .
O1A C1A O2A 121.9(3) . .
O1A C1A C2' 119.2(2) . .
O2A C1A C2' 118.9(2) . .
O1A C1A C2A 119.2(2) . .
O2A C1A C2A 118.9(2) . .
C3A C2A C6A 118.4(9) . .
C3A C2A C1A 121.3(6) . .
C6A C2A C1A 120.3(7) . .
C2A C3A C4A 119.2(9) . .
C2A C3A H3A 120.4 . .
C4A C3A H3A 120.4 . .
C4A N1A C5A 116.1(10) . .
N1A C4A C3A 123.4(9) . .
N1A C4A H4A 118.3 . .
C3A C4A H4A 118.3 . .
N1A C5A C6A 124.6(12) . .
N1A C5A H5A 117.7 . .
C6A C5A H5A 117.7 . .
C5A C6A C2A 118.3(11) . .
C5A C6A H6A 120.9 . .
C2A C6A H6A 120.9 . .
C6' C2' C3' 116.6(9) . .
C6' C2' C1A 123.6(7) . .
C3' C2' C1A 119.6(7) . .
C4' C3' C2' 119.5(10) . .
C4' C3' H3' 120.3 . .
C2' C3' H3' 120.3 . .
C5' N1' C4' 116.0(10) . .
N1' C4' C3' 123.8(10) . .
N1' C4' H4' 118.1 . .
C3' C4' H4' 118.1 . .
N1' C5' C6' 124.8(13) . .
N1' C5' H5' 117.6 . .
C6' C5' H5' 117.6 . .
C5' C6' C2' 119.4(11) . .
C5' C6' H6' 120.3 . .
C2' C6' H6' 120.3 . .
C1A O1A Mo1 118.32(17) . .
C1A O2A Mo1 116.84(17) . 2_766
O2B C1B O1B 123.0(3) . .
O2B C1B C2B 118.3(2) . .
O1B C1B C2B 118.7(3) . .
C6B C2B C3B 118.1(3) . .
C6B C2B C1B 122.0(3) . .
C3B C2B C1B 119.9(3) . .
C4B C3B C2B 118.8(3) . .
C4B C3B H3B 120.6 . .
C2B C3B H3B 120.6 . .
N1B C4B C3B 124.1(3) . .
N1B C4B H4B 118.0 . .
C3B C4B H4B 118.0 . .
N1B C5B C6B 124.6(3) . .
N1B C5B H5B 117.7 . .
C6B C5B H5B 117.7 . .
C2B C6B C5B 118.5(3) . .
C2B C6B H6B 120.7 . .
C5B C6B H6B 120.7 . .
C5B N1B C4B 116.0(3) . .
C1B O1B Mo1 115.29(17) . .
C1B O2B Mo1 118.65(17) . 2_766
O2C Mo2 O1D 88.13(7) 2 .
O2C Mo2 O1C 176.92(7) 2 .
O1D Mo2 O1C 91.35(7) . .
O2C Mo2 Mo2 92.34(5) 2 2
O1D Mo2 Mo2 92.75(5) . 2
O1C Mo2 Mo2 90.71(5) . 2
O2C Mo2 O2D 92.14(7) 2 2
O1D Mo2 O2D 176.89(7) . 2
O1C Mo2 O2D 88.21(7) . 2
Mo2 Mo2 O2D 90.34(5) 2 2
O2C Mo2 O1S' 93.12(7) 2 .
O1D Mo2 O1S' 97.35(7) . .
O1C Mo2 O1S' 83.93(7) . .
Mo2 Mo2 O1S' 168.66(5) 2 .
O2D Mo2 O1S' 79.54(7) 2 .
O2C Mo2 O1S 93.12(7) 2 .
O1D Mo2 O1S 97.35(7) . .
O1C Mo2 O1S 83.93(7) . .
Mo2 Mo2 O1S 168.66(5) 2 .
O2D Mo2 O1S 79.54(7) 2 .
O1C C1C O2C 122.7(2) . .
O1C C1C C2C 118.7(2) . .
O2C C1C C2C 118.6(2) . .
C6C C2C C3C 118.1(3) . .
C6C C2C C1C 121.9(2) . .
C3C C2C C1C 120.1(3) . .
C4C C3C C2C 119.2(3) . .
C4C C3C H3C 120.4 . .
C2C C3C H3C 120.4 . .
N1C C4C C3C 122.8(3) . .
N1C C4C H4C 118.6 . .
C3C C4C H4C 118.6 . .
N1C C5C C6C 123.3(3) . .
N1C C5C H5C 118.4 . .
C6C C5C H5C 118.4 . .
C5C C6C C2C 118.9(3) . .
C5C C6C H6C 120.5 . .
C2C C6C H6C 120.5 . .
C4C N1C C5C 117.7(2) . .
C4C N1C Mo1 126.05(18) . .
C5C N1C Mo1 116.20(18) . .
C1C O1C Mo2 117.26(16) . .
C1C O2C Mo2 116.84(17) . 2
O2D C1D O1D 122.6(3) . .
O2D C1D C2D 118.5(3) . .
O1D C1D C2D 118.9(2) . .
C3D C2D C6D 118.0(3) . .
C3D C2D C1D 121.2(3) . .
C6D C2D C1D 120.9(3) . .
C4D C3D C2D 119.1(3) . .
C4D C3D H3D 120.4 . .
C2D C3D H3D 120.4 . .
N1D C4D C3D 123.9(3) . .
N1D C4D H4D 118.1 . .
C3D C4D H4D 118.1 . .
N1D C5D C6D 124.5(3) . .
N1D C5D H5D 117.7 . .
C6D C5D H5D 117.7 . .
C5D C6D C2D 118.4(3) . .
C5D C6D H6D 120.8 . .
C2D C6D H6D 120.8 . .
C5D N1D C4D 116.1(3) . .
C1D O1D Mo2 116.28(17) . .
C1D O2D Mo2 118.00(18) . 2
N1S C1S H1S1 109.5 . .
N1S C1S H1S2 109.5 . .
H1S1 C1S H1S2 109.5 . .
N1S C1S H1S3 109.5 . .
H1S1 C1S H1S3 109.5 . .
H1S2 C1S H1S3 109.5 . .
N1S C2S H2S1 109.5 . .
N1S C2S H2S2 109.5 . .
H2S1 C2S H2S2 109.5 . .
N1S C2S H2S3 109.5 . .
H2S1 C2S H2S3 109.5 . .
H2S2 C2S H2S3 109.5 . .
C3S N1S C2S 121.2(3) . .
C3S N1S C1S 120.6(3) . .
C2S N1S C1S 117.4(3) . .
O1S C3S N1S 124.3(3) . .
O1S C3S H3S 117.9 . .
N1S C3S H3S 117.9 . .
C3S O1S Mo2 122.3(2) . .
N1S' C1S' H1S4 109.5 . .
N1S' C1S' H1S5 109.5 . .
H1S4 C1S' H1S5 109.5 . .
N1S' C1S' H1S6 109.5 . .
H1S4 C1S' H1S6 109.5 . .
H1S5 C1S' H1S6 109.5 . .
N1S' C2S' H2S4 109.5 . .
N1S' C2S' H2S5 109.5 . .
H2S4 C2S' H2S5 109.5 . .
N1S' C2S' H2S6 109.5 . .
H2S4 C2S' H2S6 109.5 . .
H2S5 C2S' H2S6 109.5 . .
C3S' N1S' C2S' 122(3) . .
C3S' N1S' C1S' 117(2) . .
C2S' N1S' C1S' 121(3) . .
O1S' C3S' N1S' 112(2) . .
O1S' C3S' H3S' 123.9 . .
N1S' C3S' H3S' 123.9 . .
C3S' O1S' Mo2 172(2) . .

loop_
_geom_bond_atom_site_label_1
_geom_bond_atom_site_label_2
_geom_bond_distance
_geom_bond_site_symmetry_2
Mo1 O2A 2.0971(19) 2_766
Mo1 O1B 2.1006(19) .
Mo1 O2B 2.1180(19) 2_766
Mo1 O1A 2.1217(19) .
Mo1 Mo1 2.1219(5) 2_766
Mo1 N1C 2.538(2) .
C1A O1A 1.274(3) .
C1A O2A 1.278(3) .
C1A C2' 1.477(4) .
C1A C2A 1.477(4) .
C2A C3A 1.379(9) .
C2A C6A 1.392(10) .
C3A C4A 1.385(10) .
C3A H3A 0.9500 .
N1A C4A 1.343(10) .
N1A C5A 1.344(10) .
C4A H4A 0.9500 .
C5A C6A 1.373(10) .
C5A H5A 0.9500 .
C6A H6A 0.9500 .
C2' C6' 1.392(11) .
C2' C3' 1.406(10) .
C3' C4' 1.383(10) .
C3' H3' 0.9500 .
N1' C5' 1.336(10) .
N1' C4' 1.341(10) .
C4' H4' 0.9500 .
C5' C6' 1.375(10) .
C5' H5' 0.9500 .
C6' H6' 0.9500 .
O2A Mo1 2.0971(19) 2_766
C1B O2B 1.264(3) .
C1B O1B 1.279(3) .
C1B C2B 1.485(4) .
C2B C6B 1.380(4) .
C2B C3B 1.393(4) .
C3B C4B 1.380(4) .
C3B H3B 0.9500 .
C4B N1B 1.342(4) .
C4B H4B 0.9500 .
C5B N1B 1.332(4) .
C5B C6B 1.387(4) .
C5B H5B 0.9500 .
C6B H6B 0.9500 .
O2B Mo1 2.1180(19) 2_766
Mo2 O2C 2.0959(18) 2
Mo2 O1D 2.1074(19) .
Mo2 O1C 2.1183(17) .
Mo2 Mo2 2.1189(5) 2
Mo2 O2D 2.1210(19) 2
Mo2 O1S' 2.462(2) .
Mo2 O1S 2.462(2) .
C1C O1C 1.271(3) .
C1C O2C 1.272(3) .
C1C C2C 1.485(4) .
C2C C6C 1.383(4) .
C2C C3C 1.389(4) .
C3C C4C 1.380(4) .
C3C H3C 0.9500 .
C4C N1C 1.335(4) .
C4C H4C 0.9500 .
C5C N1C 1.336(3) .
C5C C6C 1.379(4) .
C5C H5C 0.9500 .
C6C H6C 0.9500 .
O2C Mo2 2.0959(18) 2
C1D O2D 1.270(3) .
C1D O1D 1.275(3) .
C1D C2D 1.491(4) .
C2D C3D 1.384(4) .
C2D C6D 1.390(4) .
C3D C4D 1.383(4) .
C3D H3D 0.9500 .
C4D N1D 1.339(4) .
C4D H4D 0.9500 .
C5D N1D 1.332(4) .
C5D C6D 1.386(4) .
C5D H5D 0.9500 .
C6D H6D 0.9500 .
O2D Mo2 2.1209(19) 2
C1S N1S 1.452(4) .
C1S H1S1 0.9800 .
C1S H1S2 0.9800 .
C1S H1S3 0.9800 .
C2S N1S 1.451(4) .
C2S H2S1 0.9800 .
C2S H2S2 0.9800 .
C2S H2S3 0.9800 .
N1S C3S 1.318(4) .
C3S O1S 1.252(4) .
C3S H3S 0.9500 .
C1S' N1S' 1.46(2) .
C1S' H1S4 0.9800 .
C1S' H1S5 0.9800 .
C1S' H1S6 0.9800 .
C2S' N1S' 1.431(19) .
C2S' H2S4 0.9800 .
C2S' H2S5 0.9800 .
C2S' H2S6 0.9800 .
N1S' C3S' 1.338(19) .
C3S' O1S' 1.233(19) .
C3S' H3S' 0.9500 .

loop_
_geom_torsion_atom_site_label_1
_geom_torsion_atom_site_label_2
_geom_torsion_atom_site_label_3
_geom_torsion_atom_site_label_4
_geom_torsion
_geom_torsion_site_symmetry_4
O1A C1A C2A C3A -175.0(6) .
O2A C1A C2A C3A 7.0(7) .
O1A C1A C2A C6A 2.4(6) .
O2A C1A C2A C6A -175.7(5) .
C6A C2A C3A C4A 0.02(10) .
C1A C2A C3A C4A 177.4(4) .
C5A N1A C4A C3A 0.01(17) .
C2A C3A C4A N1A -0.02(16) .
C4A N1A C5A C6A 0.00(19) .
N1A C5A C6A C2A 0.0(2) .
C3A C2A C6A C5A -0.01(16) .
C1A C2A C6A C5A -177.4(4) .
O1A C1A C2' C6' -3.7(7) .
O2A C1A C2' C6' 178.3(6) .
O1A C1A C2' C3' 170.5(6) .
O2A C1A C2' C3' -7.6(7) .
C6' C2' C3' C4' -0.01(10) .
C1A C2' C3' C4' -174.6(4) .
C5' N1' C4' C3' -0.02(17) .
C2' C3' C4' N1' 0.01(16) .
C4' N1' C5' C6' 0.01(19) .
N1' C5' C6' C2' 0.0(2) .
C3' C2' C6' C5' 0.00(16) .
C1A C2' C6' C5' 174.3(5) .
O2A C1A O1A Mo1 -0.4(3) .
C2' C1A O1A Mo1 -178.35(17) .
C2A C1A O1A Mo1 -178.35(17) .
O1A C1A O2A Mo1 -0.4(3) 2_766
C2' C1A O2A Mo1 177.60(18) 2_766
C2A C1A O2A Mo1 177.60(18) 2_766
O2B C1B C2B C6B -164.8(3) .
O1B C1B C2B C6B 14.2(4) .
O2B C1B C2B C3B 13.4(4) .
O1B C1B C2B C3B -167.5(3) .
C6B C2B C3B C4B -0.5(4) .
C1B C2B C3B C4B -178.8(3) .
C2B C3B C4B N1B 1.2(5) .
C3B C2B C6B C5B -0.5(4) .
C1B C2B C6B C5B 177.8(3) .
N1B C5B C6B C2B 0.9(5) .
C6B C5B N1B C4B -0.2(5) .
C3B C4B N1B C5B -0.9(5) .
O2B C1B O1B Mo1 -1.3(3) .
C2B C1B O1B Mo1 179.63(18) .
O1B C1B O2B Mo1 1.0(3) 2_766
C2B C1B O2B Mo1 179.99(18) 2_766
O1C C1C C2C C6C 0.8(4) .
O2C C1C C2C C6C -177.5(3) .
O1C C1C C2C C3C 179.2(3) .
O2C C1C C2C C3C 0.8(4) .
C6C C2C C3C C4C -0.2(4) .
C1C C2C C3C C4C -178.6(3) .
C2C C3C C4C N1C 0.6(5) .
N1C C5C C6C C2C 1.1(4) .
C3C C2C C6C C5C -0.6(4) .
C1C C2C C6C C5C 177.8(3) .
C3C C4C N1C C5C -0.2(4) .
C3C C4C N1C Mo1 -176.3(2) .
C6C C5C N1C C4C -0.7(4) .
C6C C5C N1C Mo1 175.8(2) .
O2C C1C O1C Mo2 -4.6(4) .
C2C C1C O1C Mo2 177.16(18) .
O1C C1C O2C Mo2 4.2(3) 2
C2C C1C O2C Mo2 -177.57(18) 2
O2D C1D C2D C3D -2.6(4) .
O1D C1D C2D C3D 177.8(2) .
O2D C1D C2D C6D 177.2(3) .
O1D C1D C2D C6D -2.3(4) .
C6D C2D C3D C4D -0.4(4) .
C1D C2D C3D C4D 179.5(3) .
C2D C3D C4D N1D 0.1(5) .
N1D C5D C6D C2D 0.1(5) .
C3D C2D C6D C5D 0.3(4) .
C1D C2D C6D C5D -179.6(3) .
C6D C5D N1D C4D -0.3(5) .
C3D C4D N1D C5D 0.2(5) .
O2D C1D O1D Mo2 2.9(3) .
C2D C1D O1D Mo2 -177.54(18) .
O1D C1D O2D Mo2 -2.6(3) 2
C2D C1D O2D Mo2 177.91(17) 2
C2S N1S C3S O1S -175.4(6) .
C1S N1S C3S O1S -6.0(12) .
N1S C3S O1S Mo2 -172.5(6) .
C2S' N1S' C3S' O1S' 176(12) .
C1S' N1S' C3S' O1S' 0(18) .
